data_4331484
loop_
_publ_author_name
'He, Meng'
'Okudera, Hiroki'
'Simon, Arndt'

_publ_section_title
;
 Ca1-xNa2xAl2B2O7:&#x00A0; A Structure with Tunable Density of
 Na+Vacancies
;
_journal_issue 12
_journal_name_full 'Inorganic Chemistry'
_journal_page_first 4421
_journal_page_last 4426
_journal_paper_doi 10.1021/ic0500863
_journal_volume 44
_journal_year 2005
_chemical_formula_sum 'Al2 B2 Ca0.69 Na0.64 O7'
_chemical_formula_weight 230.02
_chemical_name_systematic
; 
 ? 
;
_space_group_IT_number 176
_symmetry_cell_setting hexagonal
_symmetry_space_group_name_Hall '-P 6c'
_symmetry_space_group_name_H-M 'P 63/m'
_atom_sites_solution_hydrogens geom
_atom_sites_solution_primary direct
_atom_sites_solution_secondary difmap
_audit_creation_method SHELXL-97
_cell_angle_alpha 90.00
_cell_angle_beta 90.00
_cell_angle_gamma 120.00
_cell_formula_units_Z 2
_cell_length_a 4.8238(5)
_cell_length_b 4.8238(5)
_cell_length_c 15.472(3)
_cell_measurement_temperature 293(2)
_cell_volume 311.79(8)
_computing_structure_refinement 'SHELXL-97 (Sheldrick, 1997)'
_computing_structure_solution 'SHELXS-97 (Sheldrick, 1990)'
_diffrn_ambient_temperature 293(2)
_diffrn_measured_fraction_theta_full 1.000
_diffrn_measured_fraction_theta_max 1.000
_diffrn_measurement_device_type 'image plate'
_diffrn_measurement_method \w
_diffrn_radiation_monochromator graphite
_diffrn_radiation_source 'fine-focus sealed tube'
_diffrn_radiation_type MoK\a
_diffrn_radiation_wavelength 0.71073
_diffrn_reflns_av_R_equivalents 0.0349
_diffrn_reflns_av_sigmaI/netI 0.0164
_diffrn_reflns_limit_h_max 7
_diffrn_reflns_limit_h_min -6
_diffrn_reflns_limit_k_max 7
_diffrn_reflns_limit_k_min -7
_diffrn_reflns_limit_l_max 23
_diffrn_reflns_limit_l_min -23
_diffrn_reflns_number 3735
_diffrn_reflns_theta_full 31.89
_diffrn_reflns_theta_max 31.89
_diffrn_reflns_theta_min 2.63
_exptl_absorpt_coefficient_mu 1.069
_exptl_absorpt_correction_T_max 0.9683
_exptl_absorpt_correction_T_min 0.8971
_exptl_absorpt_correction_type numerical
_exptl_crystal_colour colorless
_exptl_crystal_density_diffrn 2.450
_exptl_crystal_density_method 'not measured'
_exptl_crystal_description plate-like
_exptl_crystal_F_000 226
_exptl_crystal_size_max 0.120
_exptl_crystal_size_mid 0.080
_exptl_crystal_size_min 0.024
_refine_diff_density_max 0.434
_refine_diff_density_min -0.508
_refine_diff_density_rms 0.104
_refine_ls_extinction_method none
_refine_ls_goodness_of_fit_ref 1.095
_refine_ls_hydrogen_treatment mixed
_refine_ls_matrix_type full
_refine_ls_number_parameters 29
_refine_ls_number_reflns 375
_refine_ls_number_restraints 0
_refine_ls_restrained_S_all 1.095
_refine_ls_R_factor_all 0.0407
_refine_ls_R_factor_gt 0.0345
_refine_ls_shift/su_max 0.000
_refine_ls_shift/su_mean 0.000
_refine_ls_structure_factor_coef Fsqd
_refine_ls_weighting_details 'calc w=1/[\s^2^(Fo^2^)+(0.0555P)^2^+0.1724P] where P=(Fo^2^+2Fc^2^)/3'
_refine_ls_weighting_scheme calc
_refine_ls_wR_factor_gt 0.0839
_refine_ls_wR_factor_ref 0.0867
_reflns_number_gt 347
_reflns_number_total 375
_reflns_threshold_expression >2sigma(I)
_cod_data_source_file ic0500863sup1.cif
_cod_data_source_block x-0.32
_cod_original_cell_volume 311.79(7)
_cod_database_code 4331484

loop_
_symmetry_equiv_pos_as_xyz
'x, y, z'
'-y, x-y, z'
'-x+y, -x, z'
'-x, -y, z+1/2'
'y, -x+y, z+1/2'
'x-y, x, z+1/2'
'-x, -y, -z'
'y, -x+y, -z'
'x-y, x, -z'
'x, y, -z-1/2'
'-y, x-y, -z-1/2'
'-x+y, -x, -z-1/2'

loop_
_atom_site_label
_atom_site_type_symbol
_atom_site_fract_x
_atom_site_fract_y
_atom_site_fract_z
_atom_site_U_iso_or_equiv
_atom_site_adp_type
_atom_site_occupancy
_atom_site_symmetry_multiplicity
_atom_site_calc_flag
_atom_site_refinement_flags
_atom_site_disorder_assembly
_atom_site_disorder_group
Na2 Na 0.0000 0.0000 0.2500 0.043(3) Uani 0.319(15) 6 d SP . .
Al Al 0.3333 0.6667 0.35782(6) 0.0096(3) Uani 1 3 d S . .
B B 0.6667 0.3333 0.4000(2) 0.0119(6) Uani 1 3 d S . .
O2A O 0.4046(7) 0.3738(8) 0.4086(6) 0.0102(9) Uiso 0.68(4) 1 d P A 1
O2B O 0.3984(15) 0.3595(17) 0.3897(13) 0.009(2) Uiso 0.32(4) 1 d P A 2
Ca Ca 0.0000 0.0000 0.5000 0.0121(3) Uani 0.693(12) 6 d SP . .
Na1 Na 0.0000 0.0000 0.5000 0.0121(3) Uani 0.319(15) 6 d SP . .
O1 O 0.275(10) 0.599(7) 0.2500 0.017(2) Uani 0.33 2 d SP . .

loop_
_atom_site_aniso_label
_atom_site_aniso_U_11
_atom_site_aniso_U_22
_atom_site_aniso_U_33
_atom_site_aniso_U_23
_atom_site_aniso_U_13
_atom_site_aniso_U_12
Na2 0.031(3) 0.031(3) 0.067(7) 0.000 0.000 0.0153(17)
Al 0.0090(3) 0.0090(3) 0.0108(4) 0.000 0.000 0.00452(15)
B 0.0107(9) 0.0107(9) 0.0144(14) 0.000 0.000 0.0053(4)
Ca 0.0115(4) 0.0115(4) 0.0134(5) 0.000 0.000 0.00575(19)
Na1 0.0115(4) 0.0115(4) 0.0134(5) 0.000 0.000 0.00575(19)
O1 0.018(14) 0.019(12) 0.0117(18) 0.000 0.000 0.007(4)

loop_
_atom_type_symbol
_atom_type_description
_atom_type_scat_dispersion_real
_atom_type_scat_dispersion_imag
_atom_type_scat_source
Ca Ca 0.2262 0.3064 'International Tables Vol C Tables 4.2.6.8 and 6.1.1.4'
Al Al 0.0645 0.0514 'International Tables Vol C Tables 4.2.6.8 and 6.1.1.4'
B B 0.0013 0.0007 'International Tables Vol C Tables 4.2.6.8 and 6.1.1.4'
O O 0.0106 0.0060 'International Tables Vol C Tables 4.2.6.8 and 6.1.1.4'
Na Na 0.0362 0.0249 'International Tables Vol C Tables 4.2.6.8 and 6.1.1.4'

loop_
_geom_angle_atom_site_label_1
_geom_angle_atom_site_label_2
_geom_angle_atom_site_label_3
_geom_angle
_geom_angle_site_symmetry_1
_geom_angle_site_symmetry_3
O1 Na2 O1 120.000(5) . 2
O1 Na2 O1 120.000(18) . 3
O1 Na2 O1 120.00(2) 2 3
O1 Na2 O2B 59.2(7) . .
O1 Na2 O2B 126.8(5) 2 .
O1 Na2 O2B 85.0(10) 3 .
O1 Na2 O2B 126.8(5) . 12_556
O1 Na2 O2B 85.0(10) 2 12_556
O1 Na2 O2B 59.2(7) 3 12_556
O2B Na2 O2B 142.24(19) . 12_556
O1 Na2 O2B 85.0(9) . 11_556
O1 Na2 O2B 59.2(7) 2 11_556
O1 Na2 O2B 126.8(5) 3 11_556
O2B Na2 O2B 142.24(19) . 11_556
O2B Na2 O2B 68.2(4) 12_556 11_556
O1 Na2 O2B 85.0(10) . 2
O1 Na2 O2B 59.2(7) 2 2
O1 Na2 O2B 126.8(5) 3 2
O2B Na2 O2B 68.2(4) . 2
O2B Na2 O2B 142.24(18) 12_556 2
O2B Na2 O2B 99.3(5) 11_556 2
O1 Na2 O2B 126.8(5) . 3
O1 Na2 O2B 85.0(9) 2 3
O1 Na2 O2B 59.2(7) 3 3
O2B Na2 O2B 68.2(4) . 3
O2B Na2 O2B 99.3(5) 12_556 3
O2B Na2 O2B 142.24(19) 11_556 3
O2B Na2 O2B 68.2(4) 2 3
O1 Na2 O2B 59.2(7) . 10_556
O1 Na2 O2B 126.8(5) 2 10_556
O1 Na2 O2B 85.0(10) 3 10_556
O2B Na2 O2B 99.3(5) . 10_556
O2B Na2 O2B 68.2(4) 12_556 10_556
O2B Na2 O2B 68.2(4) 11_556 10_556
O2B Na2 O2B 142.24(19) 2 10_556
O2B Na2 O2B 142.24(19) 3 10_556
O1 Na2 O1 121(3) . 1_445
O1 Na2 O1 1(3) 2 1_445
O1 Na2 O1 119(3) 3 1_445
O2B Na2 O1 127.0(4) . 1_445
O2B Na2 O1 84.5(7) 12_556 1_445
O2B Na2 O1 59.6(6) 11_556 1_445
O2B Na2 O1 59.6(6) 2 1_445
O2B Na2 O1 84.5(7) 3 1_445
O2B Na2 O1 127.0(4) 10_556 1_445
O1 Na2 O1 1(3) . 3_565
O1 Na2 O1 119(3) 2 3_565
O1 Na2 O1 121(3) 3 3_565
O2B Na2 O1 59.6(6) . 3_565
O2B Na2 O1 127.0(4) 12_556 3_565
O2B Na2 O1 84.5(7) 11_556 3_565
O2B Na2 O1 84.5(7) 2 3_565
O2B Na2 O1 127.0(4) 3 3_565
O2B Na2 O1 59.6(6) 10_556 3_565
O1 Na2 O1 120.000(6) 1_445 3_565
O1 Na2 O1 119(3) . 2_655
O1 Na2 O1 121(3) 2 2_655
O1 Na2 O1 1(3) 3 2_655
O2B Na2 O1 84.5(7) . 2_655
O2B Na2 O1 59.6(6) 12_556 2_655
O2B Na2 O1 127.0(4) 11_556 2_655
O2B Na2 O1 127.0(4) 2 2_655
O2B Na2 O1 59.6(6) 3 2_655
O2B Na2 O1 84.5(7) 10_556 2_655
O1 Na2 O1 120.000(12) 1_445 2_655
O1 Na2 O1 120.000(16) 3_565 2_655
O1 Na2 O1 8.9(18) . 2_665
O1 Na2 O1 128.9(18) 2 2_665
O1 Na2 O1 111.1(18) 3 2_665
O2B Na2 O1 55.5(2) . 2_665
O2B Na2 O1 123.7(3) 12_556 2_665
O2B Na2 O1 90.7(3) 11_556 2_665
O2B Na2 O1 90.7(3) 2 2_665
O2B Na2 O1 123.7(3) 3 2_665
O2B Na2 O1 55.5(2) 10_556 2_665
O1 Na2 O1 129.6(9) 1_445 2_665
O1 Na2 O1 9.6(8) 3_565 2_665
O1 Na2 O1 110.4(8) 2_655 2_665
O1 Na2 O1 111.1(18) . 3_455
O1 Na2 O1 8.9(18) 2 3_455
O1 Na2 O1 128.9(18) 3 3_455
O2B Na2 O1 123.7(3) . 3_455
O2B Na2 O1 90.7(2) 12_556 3_455
O2B Na2 O1 55.5(2) 11_556 3_455
O2B Na2 O1 55.5(2) 2 3_455
O2B Na2 O1 90.7(2) 3 3_455
O2B Na2 O1 123.7(3) 10_556 3_455
O1 Na2 O1 9.6(8) 1_445 3_455
O1 Na2 O1 110.4(8) 3_565 3_455
O1 Na2 O1 129.6(9) 2_655 3_455
O1 Na2 O1 120.000(3) 2_665 3_455
O1 Na2 O1 128.9(18) . 1_545
O1 Na2 O1 111.1(18) 2 1_545
O1 Na2 O1 8.9(18) 3 1_545
O2B Na2 O1 90.7(2) . 1_545
O2B Na2 O1 55.5(2) 12_556 1_545
O2B Na2 O1 123.7(3) 11_556 1_545
O2B Na2 O1 123.7(3) 2 1_545
O2B Na2 O1 55.5(2) 3 1_545
O2B Na2 O1 90.7(2) 10_556 1_545
O1 Na2 O1 110.4(8) 1_445 1_545
O1 Na2 O1 129.6(8) 3_565 1_545
O1 Na2 O1 9.6(9) 2_655 1_545
O1 Na2 O1 120.000(3) 2_665 1_545
O1 Na2 O1 120.000(6) 3_455 1_545
O1 Na2 O2A 60.8(6) . .
O1 Na2 O2A 124.0(4) 2 .
O1 Na2 O2A 86.0(9) 3 .
O2B Na2 O2A 2.93(19) . .
O2B Na2 O2A 143.97(17) 12_556 .
O2B Na2 O2A 142.6(2) 11_556 .
O2B Na2 O2A 65.5(2) 2 .
O2B Na2 O2A 66.3(3) 3 .
O2B Na2 O2A 102.2(3) 10_556 .
O1 Na2 O2A 124.2(3) 1_445 .
O1 Na2 O2A 61.1(5) 3_565 .
O1 Na2 O2A 85.5(7) 2_655 .
O1 Na2 O2A 57.42(14) 2_665 .
O1 Na2 O2A 120.99(15) 3_455 .
O1 Na2 O2A 91.4(2) 1_545 .
O1 Na2 O2A 124.0(4) . 12_556
O1 Na2 O2A 86.0(9) 2 12_556
O1 Na2 O2A 60.8(6) 3 12_556
O2B Na2 O2A 142.6(2) . 12_556
O2B Na2 O2A 2.93(19) 12_556 12_556
O2B Na2 O2A 66.3(3) 11_556 12_556
O2B Na2 O2A 143.97(18) 2 12_556
O2B Na2 O2A 102.2(3) 3 12_556
O2B Na2 O2A 65.5(2) 10_556 12_556
O1 Na2 O2A 85.5(7) 1_445 12_556
O1 Na2 O2A 124.2(3) 3_565 12_556
O1 Na2 O2A 61.1(5) 2_655 12_556
O1 Na2 O2A 120.99(16) 2_665 12_556
O1 Na2 O2A 91.4(2) 3_455 12_556
O1 Na2 O2A 57.42(14) 1_545 12_556
O2A Na2 O2A 144.57(8) . 12_556
O1 Na2 O2A 86.0(9) . 11_556
O1 Na2 O2A 60.8(6) 2 11_556
O1 Na2 O2A 124.0(4) 3 11_556
O2B Na2 O2A 143.97(17) . 11_556
O2B Na2 O2A 65.5(2) 12_556 11_556
O2B Na2 O2A 2.93(19) 11_556 11_556
O2B Na2 O2A 102.2(3) 2 11_556
O2B Na2 O2A 142.6(2) 3 11_556
O2B Na2 O2A 66.3(3) 10_556 11_556
O1 Na2 O2A 61.1(5) 1_445 11_556
O1 Na2 O2A 85.5(7) 3_565 11_556
O1 Na2 O2A 124.2(3) 2_655 11_556
O1 Na2 O2A 91.4(2) 2_665 11_556
O1 Na2 O2A 57.42(14) 3_455 11_556
O1 Na2 O2A 120.99(16) 1_545 11_556
O2A Na2 O2A 144.57(8) . 11_556
O2A Na2 O2A 63.61(16) 12_556 11_556
O1 Na2 O2A 86.0(9) . 2
O1 Na2 O2A 60.8(6) 2 2
O1 Na2 O2A 124.0(4) 3 2
O2B Na2 O2A 66.3(3) . 2
O2B Na2 O2A 142.6(2) 12_556 2
O2B Na2 O2A 102.2(3) 11_556 2
O2B Na2 O2A 2.93(19) 2 2
O2B Na2 O2A 65.5(2) 3 2
O2B Na2 O2A 143.97(17) 10_556 2
O1 Na2 O2A 61.1(5) 1_445 2
O1 Na2 O2A 85.5(7) 3_565 2
O1 Na2 O2A 124.2(3) 2_655 2
O1 Na2 O2A 91.4(2) 2_665 2
O1 Na2 O2A 57.42(14) 3_455 2
O1 Na2 O2A 120.99(15) 1_545 2
O2A Na2 O2A 63.61(16) . 2
O2A Na2 O2A 144.57(8) 12_556 2
O2A Na2 O2A 105.0(2) 11_556 2
O1 Na2 O2A 60.8(6) . 10_556
O1 Na2 O2A 124.0(4) 2 10_556
O1 Na2 O2A 86.0(9) 3 10_556
O2B Na2 O2A 102.2(3) . 10_556
O2B Na2 O2A 66.3(3) 12_556 10_556
O2B Na2 O2A 65.5(2) 11_556 10_556
O2B Na2 O2A 142.6(2) 2 10_556
O2B Na2 O2A 143.97(17) 3 10_556
O2B Na2 O2A 2.93(19) 10_556 10_556
O1 Na2 O2A 124.2(3) 1_445 10_556
O1 Na2 O2A 61.1(5) 3_565 10_556
O1 Na2 O2A 85.5(7) 2_655 10_556
O1 Na2 O2A 57.42(14) 2_665 10_556
O1 Na2 O2A 120.99(15) 3_455 10_556
O1 Na2 O2A 91.4(2) 1_545 10_556
O2A Na2 O2A 105.0(2) . 10_556
O2A Na2 O2A 63.61(16) 12_556 10_556
O2A Na2 O2A 63.61(16) 11_556 10_556
O2A Na2 O2A 144.57(8) 2 10_556
O1 Na2 O2A 124.0(4) . 3
O1 Na2 O2A 86.0(9) 2 3
O1 Na2 O2A 60.8(6) 3 3
O2B Na2 O2A 65.5(2) . 3
O2B Na2 O2A 102.2(3) 12_556 3
O2B Na2 O2A 143.97(17) 11_556 3
O2B Na2 O2A 66.3(3) 2 3
O2B Na2 O2A 2.93(19) 3 3
O2B Na2 O2A 142.6(2) 10_556 3
O1 Na2 O2A 85.5(7) 1_445 3
O1 Na2 O2A 124.2(3) 3_565 3
O1 Na2 O2A 61.1(5) 2_655 3
O1 Na2 O2A 120.99(16) 2_665 3
O1 Na2 O2A 91.4(2) 3_455 3
O1 Na2 O2A 57.42(14) 1_545 3
O2A Na2 O2A 63.61(16) . 3
O2A Na2 O2A 105.0(2) 12_556 3
O2A Na2 O2A 144.57(8) 11_556 3
O2A Na2 O2A 63.61(16) 2 3
O2A Na2 O2A 144.57(8) 10_556 3
O1 Na2 Al 117.6(12) . 1_545
O1 Na2 Al 113.1(12) 2 1_545
O1 Na2 Al 31.03(12) 3 1_545
O2B Na2 Al 63.84(11) . 1_545
O2B Na2 Al 86.41(19) 12_556 1_545
O2B Na2 Al 153.5(2) 11_556 1_545
O2B Na2 Al 96.4(2) 2 1_545
O2B Na2 Al 32.21(12) 3 1_545
O2B Na2 Al 110.04(17) 10_556 1_545
O1 Na2 Al 112.5(9) 1_445 1_545
O1 Na2 Al 118.2(9) 3_565 1_545
O1 Na2 Al 31.10(12) 2_655 1_545
O1 Na2 Al 110.3(3) 2_665 1_545
O1 Na2 Al 120.4(3) 3_455 1_545
O1 Na2 Al 31.47(6) 1_545 1_545
O2A Na2 Al 63.68(5) . 1_545
O2A Na2 Al 88.54(8) 12_556 1_545
O2A Na2 Al 151.24(9) 11_556 1_545
O2A Na2 Al 93.50(10) 2 1_545
O2A Na2 Al 111.85(7) 10_556 1_545
O2A Na2 Al 32.75(6) 3 1_545
O1 Na2 Al 117.6(12) . 10_546
O1 Na2 Al 113.1(12) 2 10_546
O1 Na2 Al 31.03(12) 3 10_546
O2B Na2 Al 110.04(17) . 10_546
O2B Na2 Al 32.21(12) 12_556 10_546
O2B Na2 Al 96.4(2) 11_556 10_546
O2B Na2 Al 153.5(2) 2 10_546
O2B Na2 Al 86.41(19) 3 10_546
O2B Na2 Al 63.84(11) 10_556 10_546
O1 Na2 Al 112.5(9) 1_445 10_546
O1 Na2 Al 118.2(9) 3_565 10_546
O1 Na2 Al 31.10(11) 2_655 10_546
O1 Na2 Al 110.3(3) 2_665 10_546
O1 Na2 Al 120.4(3) 3_455 10_546
O1 Na2 Al 31.47(6) 1_545 10_546
O2A Na2 Al 111.85(7) . 10_546
O2A Na2 Al 32.75(6) 12_556 10_546
O2A Na2 Al 93.50(10) 11_556 10_546
O2A Na2 Al 151.24(9) 2 10_546
O2A Na2 Al 63.68(5) 10_556 10_546
O2A Na2 Al 88.54(8) 3 10_546
Al Na2 Al 61.84(3) 1_545 10_546
O1 Na2 Al 31.03(12) . .
O1 Na2 Al 117.6(12) 2 .
O1 Na2 Al 113.1(12) 3 .
O2B Na2 Al 32.21(12) . .
O2B Na2 Al 153.5(2) 12_556 .
O2B Na2 Al 110.04(17) 11_556 .
O2B Na2 Al 63.84(12) 2 .
O2B Na2 Al 96.4(2) 3 .
O2B Na2 Al 86.41(19) 10_556 .
O1 Na2 Al 118.2(9) 1_445 .
O1 Na2 Al 31.10(12) 3_565 .
O1 Na2 Al 112.5(9) 2_655 .
O1 Na2 Al 31.47(6) 2_665 .
O1 Na2 Al 110.3(3) 3_455 .
O1 Na2 Al 120.4(3) 1_545 .
O2A Na2 Al 32.75(6) . .
O2A Na2 Al 151.24(9) 12_556 .
O2A Na2 Al 111.85(7) 11_556 .
O2A Na2 Al 63.68(5) 2 .
O2A Na2 Al 88.54(8) 10_556 .
O2A Na2 Al 93.50(10) 3 .
Al Na2 Al 95.965(19) 1_545 .
Al Na2 Al 129.200(8) 10_546 .
O1 Na2 Al 113.1(12) . 10_446
O1 Na2 Al 31.03(12) 2 10_446
O1 Na2 Al 117.6(12) 3 10_446
O2B Na2 Al 153.5(2) . 10_446
O2B Na2 Al 63.84(11) 12_556 10_446
O2B Na2 Al 32.21(12) 11_556 10_446
O2B Na2 Al 86.41(19) 2 10_446
O2B Na2 Al 110.04(17) 3 10_446
O2B Na2 Al 96.4(2) 10_556 10_446
O1 Na2 Al 31.10(12) 1_445 10_446
O1 Na2 Al 112.5(9) 3_565 10_446
O1 Na2 Al 118.2(9) 2_655 10_446
O1 Na2 Al 120.4(3) 2_665 10_446
O1 Na2 Al 31.47(6) 3_455 10_446
O1 Na2 Al 110.3(3) 1_545 10_446
O2A Na2 Al 151.24(9) . 10_446
O2A Na2 Al 63.68(5) 12_556 10_446
O2A Na2 Al 32.75(6) 11_556 10_446
O2A Na2 Al 88.54(8) 2 10_446
O2A Na2 Al 93.50(10) 10_556 10_446
O2A Na2 Al 111.85(7) 3 10_446
Al Na2 Al 129.200(8) 1_545 10_446
Al Na2 Al 95.965(19) 10_546 10_446
Al Na2 Al 129.200(8) . 10_446
O1 Na2 Al 31.03(12) . 10_556
O1 Na2 Al 117.6(12) 2 10_556
O1 Na2 Al 113.1(12) 3 10_556
O2B Na2 Al 86.41(19) . 10_556
O2B Na2 Al 96.4(2) 12_556 10_556
O2B Na2 Al 63.84(11) 11_556 10_556
O2B Na2 Al 110.04(17) 2 10_556
O2B Na2 Al 153.5(2) 3 10_556
O2B Na2 Al 32.21(12) 10_556 10_556
O1 Na2 Al 118.2(9) 1_445 10_556
O1 Na2 Al 31.10(11) 3_565 10_556
O1 Na2 Al 112.5(9) 2_655 10_556
O1 Na2 Al 31.47(6) 2_665 10_556
O1 Na2 Al 110.3(3) 3_455 10_556
O1 Na2 Al 120.4(3) 1_545 10_556
O2A Na2 Al 88.54(8) . 10_556
O2A Na2 Al 93.50(10) 12_556 10_556
O2A Na2 Al 63.68(5) 11_556 10_556
O2A Na2 Al 111.85(7) 2 10_556
O2A Na2 Al 32.75(6) 10_556 10_556
O2A Na2 Al 151.24(9) 3 10_556
Al Na2 Al 129.200(8) 1_545 10_556
Al Na2 Al 95.965(19) 10_546 10_556
Al Na2 Al 61.84(3) . 10_556
Al Na2 Al 95.965(19) 10_446 10_556
O1 Na2 Al 113.1(12) . 1_445
O1 Na2 Al 31.03(12) 2 1_445
O1 Na2 Al 117.6(12) 3 1_445
O2B Na2 Al 96.4(2) . 1_445
O2B Na2 Al 110.04(17) 12_556 1_445
O2B Na2 Al 86.41(19) 11_556 1_445
O2B Na2 Al 32.21(12) 2 1_445
O2B Na2 Al 63.84(11) 3 1_445
O2B Na2 Al 153.5(2) 10_556 1_445
O1 Na2 Al 31.10(11) 1_445 1_445
O1 Na2 Al 112.5(9) 3_565 1_445
O1 Na2 Al 118.2(9) 2_655 1_445
O1 Na2 Al 120.4(3) 2_665 1_445
O1 Na2 Al 31.47(6) 3_455 1_445
O1 Na2 Al 110.3(3) 1_545 1_445
O2A Na2 Al 93.50(10) . 1_445
O2A Na2 Al 111.85(7) 12_556 1_445
O2A Na2 Al 88.54(8) 11_556 1_445
O2A Na2 Al 32.75(6) 2 1_445
O2A Na2 Al 151.24(9) 10_556 1_445
O2A Na2 Al 63.68(5) 3 1_445
Al Na2 Al 95.965(19) 1_545 1_445
Al Na2 Al 129.200(8) 10_546 1_445
Al Na2 Al 95.965(19) . 1_445
Al Na2 Al 61.84(3) 10_446 1_445
Al Na2 Al 129.200(8) 10_556 1_445
O1 Na2 Ca 90.000(1) . 4_554
O1 Na2 Ca 90.000(8) 2 4_554
O1 Na2 Ca 90.0 3 4_554
O2B Na2 Ca 139.7(2) . 4_554
O2B Na2 Ca 40.3(2) 12_556 4_554
O2B Na2 Ca 40.3(2) 11_556 4_554
O2B Na2 Ca 139.7(2) 2 4_554
O2B Na2 Ca 139.7(2) 3 4_554
O2B Na2 Ca 40.3(2) 10_556 4_554
O1 Na2 Ca 90.000(1) 1_445 4_554
O1 Na2 Ca 90.000(8) 3_565 4_554
O1 Na2 Ca 90.0 2_655 4_554
O1 Na2 Ca 90.000(8) 2_665 4_554
O1 Na2 Ca 90.000(8) 3_455 4_554
O1 Na2 Ca 90.0 1_545 4_554
O2A Na2 Ca 142.52(10) . 4_554
O2A Na2 Ca 37.48(10) 12_556 4_554
O2A Na2 Ca 37.48(10) 11_556 4_554
O2A Na2 Ca 142.52(10) 2 4_554
O2A Na2 Ca 37.48(10) 10_556 4_554
O2A Na2 Ca 142.52(10) 3 4_554
Al Na2 Ca 120.922(14) 1_545 4_554
Al Na2 Ca 59.078(14) 10_546 4_554
Al Na2 Ca 120.922(15) . 4_554
Al Na2 Ca 59.078(14) 10_446 4_554
Al Na2 Ca 59.078(14) 10_556 4_554
Al Na2 Ca 120.922(15) 1_445 4_554
O1 Na2 Na1 90.000(1) . 4_554
O1 Na2 Na1 90.000(8) 2 4_554
O1 Na2 Na1 90.0 3 4_554
O2B Na2 Na1 139.7(2) . 4_554
O2B Na2 Na1 40.3(2) 12_556 4_554
O2B Na2 Na1 40.3(2) 11_556 4_554
O2B Na2 Na1 139.7(2) 2 4_554
O2B Na2 Na1 139.7(2) 3 4_554
O2B Na2 Na1 40.3(2) 10_556 4_554
O1 Na2 Na1 90.000(1) 1_445 4_554
O1 Na2 Na1 90.000(8) 3_565 4_554
O1 Na2 Na1 90.0 2_655 4_554
O1 Na2 Na1 90.000(8) 2_665 4_554
O1 Na2 Na1 90.000(8) 3_455 4_554
O1 Na2 Na1 90.0 1_545 4_554
O2A Na2 Na1 142.52(10) . 4_554
O2A Na2 Na1 37.48(10) 12_556 4_554
O2A Na2 Na1 37.48(10) 11_556 4_554
O2A Na2 Na1 142.52(10) 2 4_554
O2A Na2 Na1 37.48(10) 10_556 4_554
O2A Na2 Na1 142.52(10) 3 4_554
Al Na2 Na1 120.922(14) 1_545 4_554
Al Na2 Na1 59.078(14) 10_546 4_554
Al Na2 Na1 120.922(15) . 4_554
Al Na2 Na1 59.078(14) 10_446 4_554
Al Na2 Na1 59.078(14) 10_556 4_554
Al Na2 Na1 120.922(15) 1_445 4_554
Ca Na2 Na1 0.0 4_554 4_554
O1 Al O1 18.0(4) 3_565 .
O1 Al O1 18.0(4) 3_565 2_665
O1 Al O1 18.0(4) . 2_665
O1 Al O2B 101(2) 3_565 2_665
O1 Al O2B 116.9(7) . 2_665
O1 Al O2B 102(2) 2_665 2_665
O1 Al O2B 102(2) 3_565 3_565
O1 Al O2B 101(2) . 3_565
O1 Al O2B 116.9(7) 2_665 3_565
O2B Al O2B 112.2(6) 2_665 3_565
O1 Al O2B 116.9(7) 3_565 .
O1 Al O2B 102(2) . .
O1 Al O2B 101(2) 2_665 .
O2B Al O2B 112.2(6) 2_665 .
O2B Al O2B 112.2(6) 3_565 .
O1 Al O2A 110(2) 3_565 2_665
O1 Al O2A 126.3(4) . 2_665
O1 Al O2A 111(2) 2_665 2_665
O2B Al O2A 9.5(4) 2_665 2_665
O2B Al O2A 106.9(5) 3_565 2_665
O2B Al O2A 108.8(6) . 2_665
O1 Al O2A 111(2) 3_565 3_565
O1 Al O2A 110(2) . 3_565
O1 Al O2A 126.3(4) 2_665 3_565
O2B Al O2A 108.8(6) 2_665 3_565
O2B Al O2A 9.5(4) 3_565 3_565
O2B Al O2A 106.9(5) . 3_565
O2A Al O2A 102.3(4) 2_665 3_565
O1 Al O2A 126.3(4) 3_565 .
O1 Al O2A 111(2) . .
O1 Al O2A 109.9(19) 2_665 .
O2B Al O2A 106.9(5) 2_665 .
O2B Al O2A 108.8(6) 3_565 .
O2B Al O2A 9.5(4) . .
O2A Al O2A 102.3(4) 2_665 .
O2A Al O2A 102.3(4) 3_565 .
O1 Al Na2 49.6(11) 3_565 1_565
O1 Al Na2 61(2) . 1_565
O1 Al Na2 67.5(13) 2_665 1_565
O2B Al Na2 90.7(3) 2_665 1_565
O2B Al Na2 60.7(6) 3_565 1_565
O2B Al Na2 156.4(5) . 1_565
O2A Al Na2 94.75(15) 2_665 1_565
O2A Al Na2 68.9(3) 3_565 1_565
O2A Al Na2 162.30(16) . 1_565
O1 Al Na2 67.5(13) 3_565 .
O1 Al Na2 49.6(11) . .
O1 Al Na2 61(2) 2_665 .
O2B Al Na2 156.4(5) 2_665 .
O2B Al Na2 90.7(3) 3_565 .
O2B Al Na2 60.7(6) . .
O2A Al Na2 162.30(16) 2_665 .
O2A Al Na2 94.75(15) 3_565 .
O2A Al Na2 68.9(3) . .
Na2 Al Na2 95.965(19) 1_565 .
O1 Al Na2 61(2) 3_565 1_665
O1 Al Na2 67.5(13) . 1_665
O1 Al Na2 49.6(11) 2_665 1_665
O2B Al Na2 60.7(6) 2_665 1_665
O2B Al Na2 156.4(5) 3_565 1_665
O2B Al Na2 90.7(3) . 1_665
O2A Al Na2 68.9(3) 2_665 1_665
O2A Al Na2 162.30(16) 3_565 1_665
O2A Al Na2 94.75(15) . 1_665
Na2 Al Na2 95.965(19) 1_565 1_665
Na2 Al Na2 95.965(19) . 1_665
O2A B O2A 119.08(14) 2_655 3_665
O2A B O2A 119.08(14) 2_655 .
O2A B O2A 119.08(14) 3_665 .
O2A B O2B 12.4(5) 2_655 2_655
O2A B O2B 117.9(4) 3_665 2_655
O2A B O2B 122.8(4) . 2_655
O2A B O2B 122.8(4) 2_655 3_665
O2A B O2B 12.4(5) 3_665 3_665
O2A B O2B 117.9(4) . 3_665
O2B B O2B 118.7(3) 2_655 3_665
O2A B O2B 117.9(4) 2_655 .
O2A B O2B 122.8(4) 3_665 .
O2A B O2B 12.4(5) . .
O2B B O2B 118.7(3) 2_655 .
O2B B O2B 118.7(3) 3_665 .
O2A B Ca 42.2(2) 2_655 1_655
O2A B Ca 81.1(3) 3_665 1_655
O2A B Ca 139.0(3) . 1_655
O2B B Ca 48.8(5) 2_655 1_655
O2B B Ca 89.2(6) 3_665 1_655
O2B B Ca 147.2(5) . 1_655
O2A B Ca 139.0(3) 2_655 1_665
O2A B Ca 42.2(2) 3_665 1_665
O2A B Ca 81.1(3) . 1_665
O2B B Ca 147.2(5) 2_655 1_665
O2B B Ca 48.8(5) 3_665 1_665
O2B B Ca 89.2(6) . 1_665
Ca B Ca 98.40(7) 1_655 1_665
O2A B Ca 81.1(3) 2_655 .
O2A B Ca 139.0(3) 3_665 .
O2A B Ca 42.2(2) . .
O2B B Ca 89.2(6) 2_655 .
O2B B Ca 147.2(5) 3_665 .
O2B B Ca 48.8(5) . .
Ca B Ca 98.40(7) 1_655 .
Ca B Ca 98.40(7) 1_665 .
B O2A Al 128.3(4) . .
B O2A Ca 114.7(3) . .
Al O2A Ca 117.04(17) . .
B O2A Na2 101.4(4) . .
Al O2A Na2 78.4(3) . .
Ca O2A Na2 89.45(15) . .
B O2B Al 134.0(4) . .
B O2B Ca 106.9(7) . .
Al O2B Ca 112.4(5) . .
B O2B Na2 114.5(9) . .
Al O2B Na2 87.1(6) . .
Ca O2B Na2 92.6(3) . .
O2A Ca O2A 180.000(1) 3 9_556
O2A Ca O2A 87.6(3) 3 2
O2A Ca O2A 92.4(3) 9_556 2
O2A Ca O2A 92.4(3) 3 8_556
O2A Ca O2A 87.6(3) 9_556 8_556
O2A Ca O2A 180.0(4) 2 8_556
O2A Ca O2A 87.6(3) 3 .
O2A Ca O2A 92.4(3) 9_556 .
O2A Ca O2A 87.6(3) 2 .
O2A Ca O2A 92.4(3) 8_556 .
O2A Ca O2A 92.4(3) 3 7_556
O2A Ca O2A 87.6(3) 9_556 7_556
O2A Ca O2A 92.4(3) 2 7_556
O2A Ca O2A 87.6(3) 8_556 7_556
O2A Ca O2A 180.000(1) . 7_556
O2A Ca O2B 174.0(2) 3 9_556
O2A Ca O2B 6.0(2) 9_556 9_556
O2A Ca O2B 97.3(5) 2 9_556
O2A Ca O2B 82.7(5) 8_556 9_556
O2A Ca O2B 96.1(4) . 9_556
O2A Ca O2B 83.9(4) 7_556 9_556
O2A Ca O2B 6.0(2) 3 3
O2A Ca O2B 174.0(2) 9_556 3
O2A Ca O2B 82.7(5) 2 3
O2A Ca O2B 97.3(5) 8_556 3
O2A Ca O2B 83.9(4) . 3
O2A Ca O2B 96.1(4) 7_556 3
O2B Ca O2B 180.000(1) 9_556 3
O2A Ca O2B 96.1(4) 3 8_556
O2A Ca O2B 83.9(4) 9_556 8_556
O2A Ca O2B 174.0(2) 2 8_556
O2A Ca O2B 6.0(2) 8_556 8_556
O2A Ca O2B 97.3(5) . 8_556
O2A Ca O2B 82.7(5) 7_556 8_556
O2B Ca O2B 78.7(6) 9_556 8_556
O2B Ca O2B 101.3(6) 3 8_556
O2A Ca O2B 83.9(4) 3 2
O2A Ca O2B 96.1(4) 9_556 2
O2A Ca O2B 6.0(2) 2 2
O2A Ca O2B 174.0(2) 8_556 2
O2A Ca O2B 82.7(5) . 2
O2A Ca O2B 97.3(5) 7_556 2
O2B Ca O2B 101.3(6) 9_556 2
O2B Ca O2B 78.7(6) 3 2
O2B Ca O2B 180.000(1) 8_556 2
O2A Ca O2B 97.3(5) 3 7_556
O2A Ca O2B 82.7(5) 9_556 7_556
O2A Ca O2B 96.1(4) 2 7_556
O2A Ca O2B 83.9(4) 8_556 7_556
O2A Ca O2B 174.0(2) . 7_556
O2A Ca O2B 6.0(2) 7_556 7_556
O2B Ca O2B 78.7(6) 9_556 7_556
O2B Ca O2B 101.3(6) 3 7_556
O2B Ca O2B 78.7(6) 8_556 7_556
O2B Ca O2B 101.3(6) 2 7_556
O2A Ca O2B 82.7(5) 3 .
O2A Ca O2B 97.3(5) 9_556 .
O2A Ca O2B 83.9(4) 2 .
O2A Ca O2B 96.1(4) 8_556 .
O2A Ca O2B 6.0(2) . .
O2A Ca O2B 174.0(2) 7_556 .
O2B Ca O2B 101.3(6) 9_556 .
O2B Ca O2B 78.7(6) 3 .
O2B Ca O2B 101.3(6) 8_556 .
O2B Ca O2B 78.7(6) 2 .
O2B Ca O2B 180.000(2) 7_556 .
O1 O1 O1 60.00(3) 2_665 3_565
O1 O1 Al 81.0(2) 2_665 .
O1 O1 Al 81.0(2) 3_565 .
O1 O1 Al 81.0(2) 2_665 10_556
O1 O1 Al 81.0(2) 3_565 10_556
Al O1 Al 159.2(5) . 10_556
O1 O1 Na2 124(10) 2_665 .
O1 O1 Na2 176(10) 3_565 .
Al O1 Na2 99.3(12) . .
Al O1 Na2 99.3(12) 10_556 .
O1 O1 Na2 4(10) 2_665 1_665
O1 O1 Na2 64(10) 3_565 1_665
Al O1 Na2 81.4(12) . 1_665
Al O1 Na2 81.4(12) 10_556 1_665
Na2 O1 Na2 121(3) . 1_665
O1 O1 Na2 107(10) 2_665 1_565
O1 O1 Na2 47(10) 3_565 1_565
Al O1 Na2 88(2) . 1_565
Al O1 Na2 88(2) 10_556 1_565
Na2 O1 Na2 128.9(18) . 1_565
Na2 O1 Na2 110.4(8) 1_665 1_565

loop_
_geom_bond_atom_site_label_1
_geom_bond_atom_site_label_2
_geom_bond_distance
_geom_bond_site_symmetry_2
Na2 O1 2.51(3) .
Na2 O1 2.51(3) 2
Na2 O1 2.51(3) 3
Na2 O2B 2.836(17) .
Na2 O2B 2.836(17) 12_556
Na2 O2B 2.836(17) 11_556
Na2 O2B 2.836(17) 2
Na2 O2B 2.836(17) 3
Na2 O2B 2.836(17) 10_556
Na2 O1 3.03(4) 1_445
Na2 O1 3.03(4) 3_565
Na2 O1 3.03(4) 2_655
Na2 O1 2.84(7) 2_665
Na2 O1 2.84(7) 3_455
Na2 O1 2.84(7) 1_545
Na2 O2A 3.092(9) .
Na2 O2A 3.092(9) 12_556
Na2 O2A 3.092(9) 11_556
Na2 O2A 3.092(9) 2
Na2 O2A 3.092(9) 10_556
Na2 O2A 3.092(9) 3
Na2 Al 3.2464(5) 1_545
Na2 Al 3.2464(5) 10_546
Na2 Al 3.2464(5) .
Na2 Al 3.2464(5) 10_446
Na2 Al 3.2464(5) 10_556
Na2 Al 3.2464(5) 1_445
Na2 Ca 3.8681(7) 4_554
Na2 Na1 3.8681(7) 4_554
Al O1 1.6960(15) 3_565
Al O1 1.6960(15) .
Al O1 1.6960(15) 2_665
Al O2B 1.733(6) 2_665
Al O2B 1.733(6) 3_565
Al O2B 1.733(6) .
Al O2A 1.793(4) 2_665
Al O2A 1.793(4) 3_565
Al O2A 1.793(4) .
Al Na2 3.2464(5) 1_565
Al Na2 3.2464(5) 1_665
B O2A 1.379(3) 2_655
B O2A 1.379(3) 3_665
B O2A 1.379(3) .
B O2B 1.371(6) 2_655
B O2B 1.371(6) 3_665
B O2B 1.371(6) .
B Ca 3.1861(16) 1_655
B Ca 3.1861(16) 1_665
B Ca 3.1861(16) .
O2A Ca 2.354(5) .
O2B Ca 2.506(12) .
Ca O2A 2.354(5) 3
Ca O2A 2.354(5) 9_556
Ca O2A 2.354(5) 2
Ca O2A 2.354(5) 8_556
Ca O2A 2.354(5) 7_556
Ca O2B 2.506(12) 9_556
Ca O2B 2.506(12) 3
Ca O2B 2.506(12) 8_556
Ca O2B 2.506(12) 2
Ca O2B 2.506(12) 7_556
O1 O1 0.530(12) 2_665
O1 O1 0.530(12) 3_565
O1 Al 1.6960(15) 10_556
O1 Na2 3.03(4) 1_665
O1 Na2 2.84(7) 1_565
